data_2206521
loop_
_publ_author_name
'Medina, Iliana'
'Mague, Joel T.'
'Fink, Mark J.'

_publ_section_title
;
 Tetra-\m~3~-iodo-tetrakis[(tri-<i>tert</i>-butylphosphine)copper(I)]
;
_journal_coeditor_code OM6250
_journal_issue 8
_journal_name_full 'Acta Crystallographica Section E'
_journal_page_first m1550
_journal_page_last m1552
_journal_paper_doi 10.1107/S1600536805021744
_journal_volume 61
_journal_year 2005
_chemical_formula_iupac '[Cu4 I4 (C12 H27 P)4]'
_chemical_formula_moiety 'C48 H108 Cu4 I4 P4'
_chemical_formula_sum 'C48 H108 Cu4 I4 P4'
_chemical_formula_weight 1571.03
_chemical_name_systematic
;
Tetra-\m~3~iodo-tetrakis[(tri-tert-butylphosphine)copper(I)]
;
_space_group_IT_number 148
_symmetry_cell_setting trigonal
_symmetry_space_group_name_Hall '-R 3'
_symmetry_space_group_name_H-M 'R -3 :H'
_atom_sites_solution_hydrogens geom
_atom_sites_solution_primary direct
_atom_sites_solution_secondary difmap
_audit_creation_method SHELXL-97
_cell_angle_alpha 90.00
_cell_angle_beta 90.00
_cell_angle_gamma 120.00
_cell_formula_units_Z 6
_cell_length_a 13.8780(10)
_cell_length_b 13.8780(10)
_cell_length_c 60.239(7)
_cell_measurement_reflns_used 9205
_cell_measurement_temperature 100(2)
_cell_measurement_theta_max 28.23
_cell_measurement_theta_min 2.37
_cell_volume 10047.6(16)
_computing_cell_refinement SMART
_computing_data_collection 'SMART (Bruker, 2000)'
_computing_data_reduction 'SAINT-Plus (Bruker, 2002)'
_computing_molecular_graphics 'SHELXTL (Bruker, 2000)'
_computing_publication_material SHELXL97
_computing_structure_refinement 'SHELXL97 (Sheldrick, 1997)'
_computing_structure_solution 'SHELXS97 (Sheldrick, 1997)'
_diffrn_ambient_temperature 100(2)
_diffrn_measured_fraction_theta_full 0.988
_diffrn_measured_fraction_theta_max 0.988
_diffrn_measurement_device_type 'Bruker SMART APEX CCD area-detector'
_diffrn_measurement_method '\f and \w'
_diffrn_radiation_monochromator graphite
_diffrn_radiation_source 'fine-focus sealed tube'
_diffrn_radiation_type MoK\a
_diffrn_radiation_wavelength 0.71073
_diffrn_reflns_av_R_equivalents 0.0284
_diffrn_reflns_av_sigmaI/netI 0.0215
_diffrn_reflns_limit_h_max 18
_diffrn_reflns_limit_h_min -18
_diffrn_reflns_limit_k_max 17
_diffrn_reflns_limit_k_min -18
_diffrn_reflns_limit_l_max 78
_diffrn_reflns_limit_l_min -79
_diffrn_reflns_number 30297
_diffrn_reflns_theta_full 28.26
_diffrn_reflns_theta_max 28.26
_diffrn_reflns_theta_min 1.01
_diffrn_standards_number 0
_exptl_absorpt_coefficient_mu 3.219
_exptl_absorpt_correction_T_max 0.7496
_exptl_absorpt_correction_T_min 0.6240
_exptl_absorpt_correction_type multi-scan
_exptl_absorpt_process_details '(SADABS; Sheldrick, 2002)'
_exptl_crystal_colour colorless
_exptl_crystal_density_diffrn 1.558
_exptl_crystal_density_method 'not measured'
_exptl_crystal_description block
_exptl_crystal_F_000 4704
_exptl_crystal_size_max 0.13
_exptl_crystal_size_mid 0.09
_exptl_crystal_size_min 0.09
_refine_diff_density_max 0.773
_refine_diff_density_min -0.422
_refine_ls_extinction_method none
_refine_ls_goodness_of_fit_ref 1.105
_refine_ls_hydrogen_treatment constr
_refine_ls_matrix_type full
_refine_ls_number_parameters 193
_refine_ls_number_reflns 5477
_refine_ls_number_restraints 0
_refine_ls_restrained_S_all 1.105
_refine_ls_R_factor_all 0.0318
_refine_ls_R_factor_gt 0.0270
_refine_ls_shift/su_max 0.003
_refine_ls_shift/su_mean 0.000
_refine_ls_structure_factor_coef Fsqd
_refine_ls_weighting_details 'w = 1/[\s^2^(Fo^2^)+(0.0186P)^2^+41.1166P] where P = (Fo^2^+2Fc^2^)/3'
_refine_ls_weighting_scheme calc
_refine_ls_wR_factor_gt 0.0551
_refine_ls_wR_factor_ref 0.0566
_reflns_number_gt 4891
_reflns_number_total 5477
_reflns_threshold_expression I>2\s(I)
_cod_data_source_file om6250.cif
_cod_data_source_block I
_cod_original_cell_volume 10047.7(16)
_cod_original_sg_symbol_H-M 'R -3'
_cod_database_code 2206521
_cod_database_fobs_code 2206521

loop_
_symmetry_equiv_pos_as_xyz
'x, y, z'
'-y, x-y, z'
'-x+y, -x, z'
'x+2/3, y+1/3, z+1/3'
'-y+2/3, x-y+1/3, z+1/3'
'-x+y+2/3, -x+1/3, z+1/3'
'x+1/3, y+2/3, z+2/3'
'-y+1/3, x-y+2/3, z+2/3'
'-x+y+1/3, -x+2/3, z+2/3'
'-x, -y, -z'
'y, -x+y, -z'
'x-y, x, -z'
'-x+2/3, -y+1/3, -z+1/3'
'y+2/3, -x+y+1/3, -z+1/3'
'x-y+2/3, x+1/3, -z+1/3'
'-x+1/3, -y+2/3, -z+2/3'
'y+1/3, -x+y+2/3, -z+2/3'
'x-y+1/3, x+2/3, -z+2/3'

loop_
_atom_site_label
_atom_site_fract_x
_atom_site_fract_y
_atom_site_fract_z
_atom_site_U_iso_or_equiv
_atom_site_adp_type
_atom_site_calc_flag
_atom_site_refinement_flags
_atom_site_occupancy
_atom_site_type_symbol
I1 0.6667 0.3333 0.124796(4) 0.01354(6) Uani d S 1 I
I2 0.492061(12) 0.327202(12) 0.069105(3) 0.01320(5) Uani d . 1 I
Cu1 0.66025(3) 0.47848(3) 0.095061(5) 0.01550(7) Uani d . 1 Cu
Cu2 0.6667 0.3333 0.047048(8) 0.01576(11) Uani d S 1 Cu
P1 0.65672(5) 0.62935(5) 0.107749(10) 0.01192(12) Uani d . 1 P
P2 0.6667 0.3333 0.009673(17) 0.0123(2) Uani d S 1 P
C1 0.6009(2) 0.6873(2) 0.08565(4) 0.0155(5) Uani d . 1 C
C2 0.4739(2) 0.6114(2) 0.08333(4) 0.0199(5) Uani d . 1 C
H2A 0.4371 0.6170 0.0968 0.030 Uiso calc R 1 H
H2B 0.4563 0.5342 0.0813 0.030 Uiso calc R 1 H
H2C 0.4476 0.6347 0.0704 0.030 Uiso calc R 1 H
C3 0.6262(2) 0.8074(2) 0.08903(4) 0.0205(5) Uani d . 1 C
H3A 0.5920 0.8277 0.0771 0.031 Uiso calc R 1 H
H3B 0.7069 0.8577 0.0889 0.031 Uiso calc R 1 H
H3C 0.5960 0.8133 0.1033 0.031 Uiso calc R 1 H
C4 0.6491(2) 0.6777(2) 0.06320(4) 0.0201(5) Uani d . 1 C
H4A 0.6307 0.6005 0.0609 0.030 Uiso calc R 1 H
H4B 0.7301 0.7261 0.0633 0.030 Uiso calc R 1 H
H4C 0.6171 0.7004 0.0512 0.030 Uiso calc R 1 H
C5 0.5637(2) 0.5929(2) 0.13326(4) 0.0152(5) Uani d . 1 C
C6 0.4605(2) 0.4770(2) 0.12918(4) 0.0200(5) Uani d . 1 C
H6A 0.4139 0.4531 0.1425 0.030 Uiso calc R 1 H
H6B 0.4846 0.4233 0.1258 0.030 Uiso calc R 1 H
H6C 0.4176 0.4814 0.1167 0.030 Uiso calc R 1 H
C7 0.5253(2) 0.6759(2) 0.13965(4) 0.0208(5) Uani d . 1 C
H7A 0.4817 0.6512 0.1534 0.031 Uiso calc R 1 H
H7B 0.4794 0.6797 0.1277 0.031 Uiso calc R 1 H
H7C 0.5906 0.7497 0.1420 0.031 Uiso calc R 1 H
C8 0.6224(2) 0.5773(2) 0.15353(4) 0.0179(5) Uani d . 1 C
H8A 0.6860 0.6493 0.1578 0.027 Uiso calc R 1 H
H8B 0.6486 0.5256 0.1497 0.027 Uiso calc R 1 H
H8C 0.5700 0.5472 0.1660 0.027 Uiso calc R 1 H
C9 0.8030(2) 0.7433(2) 0.11575(4) 0.0148(5) Uani d . 1 C
C10 0.8721(2) 0.7979(2) 0.09475(4) 0.0189(5) Uani d . 1 C
H10A 0.8424 0.8399 0.0871 0.028 Uiso calc R 1 H
H10B 0.8681 0.7401 0.0848 0.028 Uiso calc R 1 H
H10C 0.9497 0.8484 0.0989 0.028 Uiso calc R 1 H
C11 0.8606(2) 0.6862(2) 0.12718(4) 0.0183(5) Uani d . 1 C
H11A 0.8603 0.6304 0.1172 0.027 Uiso calc R 1 H
H11B 0.8206 0.6498 0.1408 0.027 Uiso calc R 1 H
H11C 0.9375 0.7420 0.1308 0.027 Uiso calc R 1 H
C12 0.8095(2) 0.8352(2) 0.13095(4) 0.0191(5) Uani d . 1 C
H12A 0.8877 0.8910 0.1335 0.029 Uiso calc R 1 H
H12B 0.7736 0.8027 0.1452 0.029 Uiso calc R 1 H
H12C 0.7715 0.8706 0.1239 0.029 Uiso calc R 1 H
C13 0.5230(2) 0.2292(2) -0.00142(4) 0.0152(5) Uani d . 1 C
C14 0.4434(2) 0.2755(2) 0.00152(4) 0.0195(5) Uani d . 1 C
H14A 0.3673 0.2173 -0.0020 0.029 Uiso calc R 1 H
H14B 0.4657 0.3390 -0.0085 0.029 Uiso calc R 1 H
H14C 0.4465 0.2997 0.0169 0.029 Uiso calc R 1 H
C15 0.4758(2) 0.1261(2) 0.01369(4) 0.0199(5) Uani d . 1 C
H15A 0.4776 0.1487 0.0292 0.030 Uiso calc R 1 H
H15B 0.5209 0.0902 0.0121 0.030 Uiso calc R 1 H
H15C 0.3988 0.0736 0.0094 0.030 Uiso calc R 1 H
C16 0.5170(2) 0.1934(2) -0.02576(4) 0.0209(5) Uani d . 1 C
H16A 0.4392 0.1430 -0.0299 0.031 Uiso calc R 1 H
H16B 0.5597 0.1550 -0.0276 0.031 Uiso calc R 1 H
H16C 0.5484 0.2592 -0.0354 0.031 Uiso calc R 1 H

loop_
_atom_site_aniso_label
_atom_site_aniso_U_11
_atom_site_aniso_U_22
_atom_site_aniso_U_33
_atom_site_aniso_U_12
_atom_site_aniso_U_13
_atom_site_aniso_U_23
I1 0.01315(8) 0.01315(8) 0.01434(12) 0.00657(4) 0.000 0.000
I2 0.01288(8) 0.01280(8) 0.01346(8) 0.00607(6) -0.00018(6) -0.00027(6)
Cu1 0.01724(16) 0.01329(14) 0.01723(15) 0.00856(13) -0.00067(12) -0.00231(12)
Cu2 0.01739(16) 0.01739(16) 0.0125(2) 0.00869(8) 0.000 0.000
P1 0.0116(3) 0.0112(3) 0.0128(3) 0.0055(2) -0.0008(2) -0.0013(2)
P2 0.0128(3) 0.0128(3) 0.0115(5) 0.00638(15) 0.000 0.000
C1 0.0165(12) 0.0169(12) 0.0164(12) 0.0109(10) -0.0017(9) -0.0010(9)
C2 0.0184(13) 0.0234(13) 0.0202(12) 0.0122(11) -0.0052(10) -0.0029(10)
C3 0.0230(13) 0.0192(13) 0.0232(13) 0.0135(11) -0.0014(11) 0.0006(10)
C4 0.0262(14) 0.0253(14) 0.0110(11) 0.0146(12) -0.0016(10) -0.0005(10)
C5 0.0128(11) 0.0153(12) 0.0153(11) 0.0054(10) 0.0014(9) -0.0028(9)
C6 0.0139(12) 0.0153(12) 0.0229(13) 0.0014(10) 0.0047(10) 0.0004(10)
C7 0.0219(13) 0.0227(14) 0.0190(13) 0.0120(11) 0.0002(10) -0.0043(10)
C8 0.0209(13) 0.0160(12) 0.0134(11) 0.0067(10) 0.0009(10) 0.0000(9)
C9 0.0129(11) 0.0125(11) 0.0193(12) 0.0064(9) -0.0024(9) -0.0021(9)
C10 0.0167(12) 0.0156(12) 0.0231(13) 0.0071(10) 0.0019(10) 0.0012(10)
C11 0.0145(12) 0.0191(12) 0.0221(12) 0.0089(10) -0.0051(10) -0.0028(10)
C12 0.0174(12) 0.0142(12) 0.0227(13) 0.0057(10) -0.0019(10) -0.0044(10)
C13 0.0146(12) 0.0152(12) 0.0139(11) 0.0059(10) -0.0022(9) -0.0012(9)
C14 0.0137(12) 0.0226(13) 0.0211(12) 0.0083(11) -0.0013(10) -0.0002(10)
C15 0.0159(12) 0.0170(12) 0.0224(13) 0.0050(10) -0.0004(10) 0.0018(10)
C16 0.0231(13) 0.0239(13) 0.0148(12) 0.0112(11) -0.0048(10) -0.0041(10)

loop_
_atom_type_symbol
_atom_type_description
_atom_type_scat_dispersion_real
_atom_type_scat_dispersion_imag
_atom_type_scat_source
C C 0.0033 0.0016 'International Tables Vol C Tables 4.2.6.8 and 6.1.1.4'
H H 0.0000 0.0000 'International Tables Vol C Tables 4.2.6.8 and 6.1.1.4'
P P 0.1023 0.0942 'International Tables Vol C Tables 4.2.6.8 and 6.1.1.4'
Cu Cu 0.3201 1.2651 'International Tables Vol C Tables 4.2.6.8 and 6.1.1.4'
I I -0.4742 1.8119 'International Tables Vol C Tables 4.2.6.8 and 6.1.1.4'

loop_
_geom_angle_atom_site_label_1
_geom_angle_atom_site_label_2
_geom_angle_atom_site_label_3
_geom_angle_site_symmetry_1
_geom_angle_site_symmetry_3
_geom_angle
_geom_angle_publ_flag
Cu1 I1 Cu1 3_665 . 81.620(10) y
Cu1 I2 Cu2 . . 81.360(10) y
Cu1 I2 Cu1 . 2_655 81.610(10) y
Cu2 I2 Cu1 . 2_655 81.000(10) y
P1 Cu1 I2 . . 120.22(2) ?
P1 Cu1 I1 . . 119.15(2) ?
I2 Cu1 I1 . . 98.030(10) y
P1 Cu1 I2 . 3_665 118.96(2) ?
I2 Cu1 I2 . 3_665 98.130(10) y
I1 Cu1 I2 . 3_665 97.540(10) y
P2 Cu2 I2 . . 119.155(11) ?
I2 Cu2 I2 . 2_655 98.280(10) y
C5 P1 C9 . . 108.35(11) ?
C5 P1 C1 . . 108.09(11) ?
C9 P1 C1 . . 108.33(11) ?
C5 P1 Cu1 . . 110.69(8) ?
C9 P1 Cu1 . . 110.36(8) ?
C1 P1 Cu1 . . 110.93(8) ?
C13 P2 C13 . 2_655 108.38(8) ?
C13 P2 Cu2 . . 110.54(8) ?
C3 C1 C2 . . 108.5(2) ?
C3 C1 C4 . . 109.6(2) ?
C2 C1 C4 . . 105.0(2) ?
C3 C1 P1 . . 116.34(17) ?
C2 C1 P1 . . 109.95(17) ?
C4 C1 P1 . . 106.82(16) ?
C1 C2 H2A . . 109.5 ?
C1 C2 H2B . . 109.5 ?
H2A C2 H2B . . 109.5 ?
C1 C2 H2C . . 109.5 ?
H2A C2 H2C . . 109.5 ?
H2B C2 H2C . . 109.5 ?
C1 C3 H3A . . 109.5 ?
C1 C3 H3B . . 109.5 ?
H3A C3 H3B . . 109.5 ?
C1 C3 H3C . . 109.5 ?
H3A C3 H3C . . 109.5 ?
H3B C3 H3C . . 109.5 ?
C1 C4 H4A . . 109.5 ?
C1 C4 H4B . . 109.5 ?
H4A C4 H4B . . 109.5 ?
C1 C4 H4C . . 109.5 ?
H4A C4 H4C . . 109.5 ?
H4B C4 H4C . . 109.5 ?
C7 C5 C8 . . 108.1(2) ?
C7 C5 C6 . . 109.3(2) ?
C8 C5 C6 . . 105.1(2) ?
C7 C5 P1 . . 116.38(18) ?
C8 C5 P1 . . 109.92(17) ?
C6 C5 P1 . . 107.48(16) ?
C5 C6 H6A . . 109.5 ?
C5 C6 H6B . . 109.5 ?
H6A C6 H6B . . 109.5 ?
C5 C6 H6C . . 109.5 ?
H6A C6 H6C . . 109.5 ?
H6B C6 H6C . . 109.5 ?
C5 C7 H7A . . 109.5 ?
C5 C7 H7B . . 109.5 ?
H7A C7 H7B . . 109.5 ?
C5 C7 H7C . . 109.5 ?
H7A C7 H7C . . 109.5 ?
H7B C7 H7C . . 109.5 ?
C5 C8 H8A . . 109.5 ?
C5 C8 H8B . . 109.5 ?
H8A C8 H8B . . 109.5 ?
C5 C8 H8C . . 109.5 ?
H8A C8 H8C . . 109.5 ?
H8B C8 H8C . . 109.5 ?
C12 C9 C10 . . 108.5(2) ?
C12 C9 C11 . . 109.3(2) ?
C10 C9 C11 . . 105.3(2) ?
C12 C9 P1 . . 115.86(17) ?
C10 C9 P1 . . 110.06(17) ?
C11 C9 P1 . . 107.24(16) ?
C9 C10 H10A . . 109.5 ?
C9 C10 H10B . . 109.5 ?
H10A C10 H10B . . 109.5 ?
C9 C10 H10C . . 109.5 ?
H10A C10 H10C . . 109.5 ?
H10B C10 H10C . . 109.5 ?
C9 C11 H11A . . 109.5 ?
C9 C11 H11B . . 109.5 ?
H11A C11 H11B . . 109.5 ?
C9 C11 H11C . . 109.5 ?
H11A C11 H11C . . 109.5 ?
H11B C11 H11C . . 109.5 ?
C9 C12 H12A . . 109.5 ?
C9 C12 H12B . . 109.5 ?
H12A C12 H12B . . 109.5 ?
C9 C12 H12C . . 109.5 ?
H12A C12 H12C . . 109.5 ?
H12B C12 H12C . . 109.5 ?
C16 C13 C15 . . 109.5(2) ?
C16 C13 C14 . . 108.1(2) ?
C15 C13 C14 . . 105.0(2) ?
C16 C13 P2 . . 116.54(17) ?
C15 C13 P2 . . 107.20(16) ?
C14 C13 P2 . . 109.88(17) ?
C13 C14 H14A . . 109.5 ?
C13 C14 H14B . . 109.5 ?
H14A C14 H14B . . 109.5 ?
C13 C14 H14C . . 109.5 ?
H14A C14 H14C . . 109.5 ?
H14B C14 H14C . . 109.5 ?
C13 C15 H15A . . 109.5 ?
C13 C15 H15B . . 109.5 ?
H15A C15 H15B . . 109.5 ?
C13 C15 H15C . . 109.5 ?
H15A C15 H15C . . 109.5 ?
H15B C15 H15C . . 109.5 ?
C13 C16 H16A . . 109.5 ?
C13 C16 H16B . . 109.5 ?
H16A C16 H16B . . 109.5 ?
C13 C16 H16C . . 109.5 ?
H16A C16 H16C . . 109.5 ?
H16B C16 H16C . . 109.5 ?

loop_
_geom_bond_atom_site_label_1
_geom_bond_atom_site_label_2
_geom_bond_site_symmetry_2
_geom_bond_distance
_geom_bond_publ_flag
I1 Cu1 . 2.7300(4) y
I2 Cu1 . 2.7204(4) y
I2 Cu2 . 2.7273(3) y
Cu1 P1 . 2.2522(7) y
Cu1 I2 3_665 2.7405(4) y
Cu2 P2 . 2.2510(10) y
P1 C5 . 1.906(2) ?
P1 C9 . 1.909(2) ?
P1 C1 . 1.909(2) ?
P2 C13 . 1.905(2) ?
C1 C3 . 1.535(3) ?
C1 C2 . 1.542(3) ?
C1 C4 . 1.544(3) ?
C2 H2A . 0.9800 ?
C2 H2B . 0.9800 ?
C2 H2C . 0.9800 ?
C3 H3A . 0.9800 ?
C3 H3B . 0.9800 ?
C3 H3C . 0.9800 ?
C4 H4A . 0.9800 ?
C4 H4B . 0.9800 ?
C4 H4C . 0.9800 ?
C5 C7 . 1.541(3) ?
C5 C8 . 1.542(3) ?
C5 C6 . 1.547(3) ?
C6 H6A . 0.9800 ?
C6 H6B . 0.9800 ?
C6 H6C . 0.9800 ?
C7 H7A . 0.9800 ?
C7 H7B . 0.9800 ?
C7 H7C . 0.9800 ?
C8 H8A . 0.9800 ?
C8 H8B . 0.9800 ?
C8 H8C . 0.9800 ?
C9 C12 . 1.535(3) ?
C9 C10 . 1.539(3) ?
C9 C11 . 1.542(3) ?
C10 H10A . 0.9800 ?
C10 H10B . 0.9800 ?
C10 H10C . 0.9800 ?
C11 H11A . 0.9800 ?
C11 H11B . 0.9800 ?
C11 H11C . 0.9800 ?
C12 H12A . 0.9800 ?
C12 H12B . 0.9800 ?
C12 H12C . 0.9800 ?
C13 C16 . 1.538(3) ?
C13 C15 . 1.539(3) ?
C13 C14 . 1.542(3) ?
C14 H14A . 0.9800 ?
C14 H14B . 0.9800 ?
C14 H14C . 0.9800 ?
C15 H15A . 0.9800 ?
C15 H15B . 0.9800 ?
C15 H15C . 0.9800 ?
C16 H16A . 0.9800 ?
C16 H16B . 0.9800 ?
C16 H16C . 0.9800 ?
